data_7205414
loop_
_publ_author_name
'Wang, Yuchao'
'Xu, Lin'
'Jiang, Ning'
'Zhao, Lili'
'Li, Fengyan'
'Liu, Xizheng'

_publ_section_title
;
 Multidimensional frameworks constructed from Keggin-type heteropoly
 blue of molybdenum--tungsten cluster
;
_journal_issue 2
_journal_name_full CrystEngComm
_journal_page_first 410
_journal_paper_doi 10.1039/c0ce00514b
_journal_volume 13
_journal_year 2011
_chemical_formula_sum 'C36 H88 Cu Ge2 K6 Mo4 N12 O92 W20'
_chemical_formula_weight 6665.26
_chemical_name_systematic
;
?
;
_space_group_IT_number 2
_symmetry_cell_setting triclinic
_symmetry_space_group_name_Hall '-P 1'
_symmetry_space_group_name_H-M 'P -1'
_atom_sites_solution_hydrogens geom
_atom_sites_solution_primary direct
_atom_sites_solution_secondary difmap
_audit_creation_method SHELXL-97
_cell_angle_alpha 78.7410(10)
_cell_angle_beta 75.2220(10)
_cell_angle_gamma 61.1830(10)
_cell_formula_units_Z 1
_cell_length_a 12.5854(10)
_cell_length_b 12.7542(10)
_cell_length_c 21.5440(17)
_cell_measurement_temperature 296(2)
_cell_measurement_theta_max 25.000
_cell_measurement_theta_min 0.001
_cell_volume 2919.0(4)
_computing_cell_refinement 'SMART (Bruker, 1997)'
_computing_data_collection 'SMART (Bruker, 1997)'
_computing_data_reduction SAINT
_computing_molecular_graphics 'SHELXTL-PLUS (Sheldrick, 1990)'
_computing_publication_material SHELXL-97
_computing_structure_refinement 'SHELXL-97 (Sheldrick, 1997)'
_computing_structure_solution 'SHELXS-97 (Sheldrick, 1990)'
_diffrn_ambient_temperature 296(2)
_diffrn_measured_fraction_theta_full 0.988
_diffrn_measured_fraction_theta_max 0.988
_diffrn_measurement_device_type 'Bruker APEX CCD area-detector'
_diffrn_measurement_method '\w scans'
_diffrn_radiation_monochromator graphite
_diffrn_radiation_source 'fine-focus sealed tube'
_diffrn_radiation_type MoK\a
_diffrn_radiation_wavelength 0.71073
_diffrn_reflns_av_R_equivalents 0.0360
_diffrn_reflns_av_sigmaI/netI 0.0739
_diffrn_reflns_limit_h_max 14
_diffrn_reflns_limit_h_min -14
_diffrn_reflns_limit_k_max 15
_diffrn_reflns_limit_k_min -8
_diffrn_reflns_limit_l_max 25
_diffrn_reflns_limit_l_min -25
_diffrn_reflns_number 14958
_diffrn_reflns_theta_full 25.00
_diffrn_reflns_theta_max 25.00
_diffrn_reflns_theta_min 0.001
_exptl_absorpt_coefficient_mu 21.148
_exptl_absorpt_correction_T_max 0.022
_exptl_absorpt_correction_T_min 0.009
_exptl_absorpt_correction_type numerical
_exptl_absorpt_process_details 'ABSCOR by T.Higashi 8 March, 1995'
_exptl_crystal_colour 'dark blue'
_exptl_crystal_density_diffrn 3.796
_exptl_crystal_density_method 'not measured'
_exptl_crystal_description block
_exptl_crystal_F_000 2978.2
_exptl_crystal_size_max 0.30
_exptl_crystal_size_mid 0.20
_exptl_crystal_size_min 0.18
_refine_diff_density_max 1.777
_refine_diff_density_min -2.101
_refine_diff_density_rms 0.361
_refine_ls_extinction_method none
_refine_ls_goodness_of_fit_ref 1.000
_refine_ls_hydrogen_treatment constr
_refine_ls_matrix_type full
_refine_ls_number_parameters 788
_refine_ls_number_reflns 10155
_refine_ls_number_restraints 0
_refine_ls_restrained_S_all 1.000
_refine_ls_R_factor_all 0.0693
_refine_ls_R_factor_gt 0.0445
_refine_ls_shift/su_max 0.002
_refine_ls_shift/su_mean 0.000
_refine_ls_structure_factor_coef Fsqd
_refine_ls_weighting_details 'calc w=1/[\s^2^(Fo^2^)+(0.0482P)^2^+0.0000P] where P=(Fo^2^+2Fc^2^)/3'
_refine_ls_weighting_scheme calc
_refine_ls_wR_factor_gt 0.0983
_refine_ls_wR_factor_ref 0.1104
_reflns_number_gt 7465
_reflns_number_total 10155
_reflns_threshold_expression >2sigma(I)
_cod_data_source_file C0CE00514B.TXT
_cod_data_source_block p-1
_cod_depositor_comments
;
The following automatic conversions were performed:
'_exptl_absorpt_correction_type' value 'Numerical' changed to 'numerical'
according to '/home/saulius/struct/CIF-dictionaries/cif_core.dic'
dictionary named 'cif_core.dic' version 2.4.1 from 2010-06-29.

Automatic conversion script
Id: cif_fix_enum 1555 2011-01-17 13:19:09Z saulius 
;
_cod_original_sg_symbol_H-M 'p -1'
_cod_database_code 7205414

loop_
_symmetry_equiv_pos_as_xyz
'x, y, z'
'-x, -y, -z'

loop_
_atom_site_label
_atom_site_type_symbol
_atom_site_fract_x
_atom_site_fract_y
_atom_site_fract_z
_atom_site_U_iso_or_equiv
_atom_site_adp_type
_atom_site_occupancy
_atom_site_symmetry_multiplicity
_atom_site_calc_flag
_atom_site_refinement_flags
_atom_site_disorder_assembly
_atom_site_disorder_group
Ge1 Ge 0.26568(13) 0.19822(14) 0.24719(7) 0.0142(4) Uani 1 1 d . . .
W1 W 0.31698(6) 0.06347(6) 0.10684(3) 0.0210(3) Uani 0.861(8) 1 d P . .
Mo1 Mo 0.31698(6) 0.06347(6) 0.10684(3) 0.0210(3) Uani 0.139(8) 1 d P . .
W2 W 0.16412(7) 0.36347(7) 0.10345(3) 0.0227(3) Uani 0.832(8) 1 d P . .
Mo2 Mo 0.16412(7) 0.36347(7) 0.10345(3) 0.0227(3) Uani 0.168(8) 1 d P . .
W3 W 0.42068(6) 0.36516(6) 0.24957(3) 0.0227(3) Uani 0.819(8) 1 d P . .
Mo3 Mo 0.42068(6) 0.36516(6) 0.24957(3) 0.0227(3) Uani 0.181(8) 1 d P . .
W4 W 0.08960(6) 0.04737(6) 0.25238(3) 0.0227(3) Uani 0.838(8) 1 d P . .
Mo4 Mo 0.08960(6) 0.04737(6) 0.25238(3) 0.0227(3) Uani 0.162(8) 1 d P . .
W5 W 0.21550(7) 0.35207(6) 0.38069(3) 0.0235(3) Uani 0.802(8) 1 d P . .
Mo5 Mo 0.21550(7) 0.35207(6) 0.38069(3) 0.0235(3) Uani 0.198(8) 1 d P . .
W6 W -0.05715(6) 0.34706(7) 0.25321(3) 0.0237(3) Uani 0.891(8) 1 d P . .
Mo6 Mo -0.05715(6) 0.34706(7) 0.25321(3) 0.0237(3) Uani 0.109(8) 1 d P . .
W7 W 0.58550(6) 0.03189(6) 0.24876(3) 0.0219(3) Uani 0.821(8) 1 d P . .
Mo7 Mo 0.58550(6) 0.03189(6) 0.24876(3) 0.0219(3) Uani 0.179(8) 1 d P . .
W8 W 0.38692(6) 0.01833(6) 0.38374(3) 0.0231(3) Uani 0.882(8) 1 d P . .
Mo8 Mo 0.38692(6) 0.01833(6) 0.38374(3) 0.0231(3) Uani 0.118(8) 1 d P . .
W9 W 0.42662(6) -0.11924(6) 0.25607(3) 0.0217(3) Uani 0.811(8) 1 d P . .
Mo9 Mo 0.42662(6) -0.11924(6) 0.25607(3) 0.0217(3) Uani 0.189(8) 1 d P . .
W10 W 0.11869(6) 0.51598(6) 0.24573(3) 0.0230(3) Uani 0.837(8) 1 d P . .
Mo10 Mo 0.11869(6) 0.51598(6) 0.24573(3) 0.0230(3) Uani 0.163(8) 1 d P . .
W11 W 0.46747(6) 0.22161(7) 0.10299(3) 0.0220(3) Uani 0.860(8) 1 d P . .
Mo11 Mo 0.46747(6) 0.22161(7) 0.10299(3) 0.0220(3) Uani 0.140(8) 1 d P . .
W12 W 0.04896(6) 0.17559(7) 0.38410(3) 0.0245(3) Uani 0.812(8) 1 d P . .
Mo12 Mo 0.04896(6) 0.17559(7) 0.38410(3) 0.0245(3) Uani 0.188(8) 1 d P . .
Cu1 Cu 0.5000 0.5000 0.5000 0.0228(7) Uani 1 2 d S . .
K1 K -0.0392(4) -0.1221(4) 0.15889(18) 0.0354(10) Uani 1 1 d . . .
K2 K 0.5687(4) 0.5158(4) 0.32910(17) 0.0393(10) Uani 1 1 d . . .
K3 K 0.1869(5) -0.0721(5) -0.0005(2) 0.0657(15) Uani 1 1 d . . .
O1 O 0.4147(10) -0.0441(10) 0.4595(5) 0.032(3) Uani 1 1 d . . .
O2 O 0.1893(11) 0.3953(10) 0.4558(5) 0.034(3) Uani 1 1 d . . .
O3 O 0.3340(10) 0.1813(10) 0.3899(4) 0.026(3) Uani 1 1 d . . .
O4 O 0.0969(9) 0.2945(9) 0.3907(4) 0.020(2) Uani 1 1 d . . .
O5 O 0.1130(10) 0.5003(10) 0.3390(5) 0.029(3) Uani 1 1 d . . .
O6 O 0.3564(9) 0.3817(9) 0.3400(4) 0.020(2) Uani 1 1 d . . .
O7 O 0.5464(10) 0.0005(10) 0.3421(4) 0.028(3) Uani 1 1 d . . .
O8 O 0.4235(9) -0.1250(9) 0.3464(5) 0.025(2) Uani 1 1 d . . .
O9 O 0.2143(9) 0.0627(9) 0.3917(4) 0.022(2) Uani 1 1 d . . .
O11 O -0.0854(9) 0.3035(10) 0.3436(4) 0.026(3) Uani 1 1 d . . .
O13 O -0.0299(10) 0.1629(11) 0.4592(5) 0.034(3) Uani 1 1 d . . .
O14 O 0.0348(9) 0.0621(10) 0.3449(5) 0.028(3) Uani 1 1 d . . .
O15 O -0.0504(9) 0.1969(10) 0.2399(5) 0.026(3) Uani 1 1 d . . .
O16 O 0.2546(9) -0.0616(10) 0.2707(4) 0.025(3) Uani 1 1 d . . .
O17 O 0.1750(9) 0.0669(9) 0.1687(4) 0.022(2) Uani 1 1 d . . .
O18 O 0.0389(10) -0.0503(11) 0.2432(5) 0.031(3) Uani 1 1 d . . .
O19 O 0.1263(8) 0.1953(9) 0.2770(4) 0.017(2) Uani 1 1 d . . .
O20 O 0.4811(10) -0.2691(10) 0.2503(5) 0.031(3) Uani 1 1 d . . .
O21 O 0.5818(9) -0.1115(9) 0.2390(5) 0.025(2) Uani 1 1 d . . .
O22 O 0.4103(9) -0.0487(9) 0.1681(4) 0.022(2) Uani 1 1 d . . .
O23 O 0.3307(10) -0.0270(10) 0.0535(5) 0.030(3) Uani 1 1 d . . .
O24 O 0.2089(9) 0.2171(10) 0.0692(4) 0.022(2) Uani 1 1 d . . .
O25 O 0.4500(9) 0.1015(10) 0.0686(4) 0.023(2) Uani 1 1 d . . .
O26 O 0.5886(10) 0.2285(11) 0.0477(5) 0.031(3) Uani 1 1 d . . .
O27 O 0.7408(9) -0.0197(10) 0.2397(5) 0.034(3) Uani 1 1 d . . .
O28 O 0.2954(9) 0.2084(9) 0.1649(4) 0.019(2) Uani 1 1 d . . .
O29 O 0.5515(8) 0.0969(9) 0.1646(4) 0.021(2) Uani 1 1 d . . .
O30 O 0.0313(9) 0.3493(9) 0.1676(5) 0.022(2) Uani 1 1 d . . .
O31 O 0.3324(10) 0.3421(10) 0.0666(5) 0.031(3) Uani 1 1 d . . .
O32 O 0.0880(11) 0.4664(10) 0.0474(5) 0.036(3) Uani 1 1 d . . .
O33 O 0.5195(9) 0.1965(10) 0.2668(5) 0.024(3) Uani 1 1 d . . .
O34 O 0.0023(10) 0.4507(10) 0.2674(5) 0.027(3) Uani 1 1 d . . .
O35 O 0.2577(8) 0.3212(9) 0.2742(4) 0.017(2) Uiso 1 1 d . . .
O36 O 0.1564(9) 0.4637(10) 0.1634(4) 0.023(2) Uani 1 1 d . . .
O37 O 0.4384(9) 0.3261(10) 0.1645(5) 0.025(3) Uani 1 1 d . . .
O38 O 0.5231(10) 0.4217(10) 0.2406(5) 0.031(3) Uani 1 1 d . . .
O39 O 0.2748(10) 0.5138(10) 0.2333(4) 0.027(3) Uani 1 1 d . . .
O40 O 0.0246(12) 0.6662(11) 0.2360(5) 0.042(3) Uani 1 1 d . . .
O41 O 0.3798(8) 0.0709(9) 0.2774(4) 0.017(2) Uani 1 1 d . . .
O42 O -0.2076(10) 0.4441(11) 0.2462(5) 0.038(3) Uani 1 1 d . . .
O43 O -0.0171(13) 0.0621(13) 0.0701(7) 0.061(4) Uani 1 1 d . . .
O44 O 0.3762(10) 0.5705(11) 0.4405(5) 0.035(3) Uani 1 1 d . . .
O45 O 0.6075(12) 0.3555(12) 0.4393(6) 0.043(3) Uani 1 1 d . . .
O46 O -0.1889(12) -0.1001(12) 0.0828(6) 0.049(3) Uani 1 1 d . . .
O47 O 0.5937(11) 0.5908(12) 0.4360(6) 0.041(3) Uani 1 1 d . . .
O48 O 0.1597(14) -0.2489(16) 0.0744(8) 0.077(5) Uani 1 1 d . . .
N1 N -0.2551(13) -0.2385(13) 0.1012(7) 0.035(4) Uani 1 1 d . . .
N2 N 0.1831(13) 0.6588(14) 0.4217(7) 0.037(4) Uani 1 1 d . . .
N3 N 0.6913(14) 0.7061(16) 0.4173(7) 0.045(4) Uani 1 1 d . . .
N5 N -0.1402(13) 0.2511(13) 0.0958(6) 0.031(3) Uani 1 1 d . . .
N6 N 0.7237(13) 0.1592(13) 0.4233(6) 0.030(3) Uani 1 1 d . . .
N7 N 0.3515(14) -0.3522(14) 0.1004(7) 0.042(4) Uani 1 1 d . . .
C1 C -0.2631(15) -0.1357(16) 0.0780(7) 0.030(4) Uani 1 1 d . . .
H1 H -0.3275 -0.0844 0.0563 0.036 Uiso 1 1 calc R . .
C2 C -0.3383(17) -0.2808(19) 0.0909(9) 0.048(5) Uani 1 1 d . . .
H2A H -0.3172 -0.3601 0.1118 0.073 Uiso 1 1 calc R . .
H2B H -0.3303 -0.2826 0.0455 0.073 Uiso 1 1 calc R . .
H2C H -0.4219 -0.2274 0.1085 0.073 Uiso 1 1 calc R . .
C3 C -0.164(2) -0.324(2) 0.1422(13) 0.088(9) Uani 1 1 d . . .
H3A H -0.1738 -0.3959 0.1543 0.132 Uiso 1 1 calc R . .
H3B H -0.1768 -0.2877 0.1803 0.132 Uiso 1 1 calc R . .
H3C H -0.0815 -0.3443 0.1185 0.132 Uiso 1 1 calc R . .
C4 C 0.2640(15) 0.5960(16) 0.4567(8) 0.031(4) Uani 1 1 d . . .
H4 H 0.2378 0.5667 0.4976 0.037 Uiso 1 1 calc R . .
C5 C 0.213(2) 0.713(2) 0.3582(10) 0.078(9) Uani 1 1 d . . .
H5A H 0.1404 0.7566 0.3393 0.117 Uiso 1 1 calc R . .
H5B H 0.2756 0.6519 0.3313 0.117 Uiso 1 1 calc R . .
H5C H 0.2430 0.7679 0.3621 0.117 Uiso 1 1 calc R . .
C6 C 0.0530(15) 0.6818(17) 0.4445(9) 0.043(5) Uani 1 1 d . . .
H6A H 0.0059 0.7302 0.4118 0.064 Uiso 1 1 calc R . .
H6B H 0.0196 0.7233 0.4830 0.064 Uiso 1 1 calc R . .
H6C H 0.0492 0.6068 0.4536 0.064 Uiso 1 1 calc R . .
C7 C 0.6139(15) 0.6679(16) 0.4517(8) 0.033(4) Uani 1 1 d . . .
H7 H 0.5703 0.7003 0.4909 0.040 Uiso 1 1 calc R . .
C8 C 0.7120(16) 0.7957(17) 0.4367(9) 0.044(5) Uani 1 1 d . . .
H8A H 0.7728 0.8104 0.4043 0.067 Uiso 1 1 calc R . .
H8B H 0.7408 0.7677 0.4768 0.067 Uiso 1 1 calc R . .
H8C H 0.6361 0.8688 0.4418 0.067 Uiso 1 1 calc R . .
C9 C 0.762(2) 0.660(2) 0.3587(11) 0.076(7) Uani 1 1 d . . .
H9A H 0.8132 0.6982 0.3398 0.114 Uiso 1 1 calc R . .
H9B H 0.7079 0.6740 0.3301 0.114 Uiso 1 1 calc R . .
H9C H 0.8125 0.5748 0.3658 0.114 Uiso 1 1 calc R . .
C10 C -0.0407(18) 0.1705(19) 0.0639(11) 0.052(6) Uani 1 1 d . . .
H10 H 0.0148 0.1941 0.0355 0.063 Uiso 1 1 calc R . .
C11 C -0.2270(16) 0.2249(17) 0.1455(8) 0.044(5) Uani 1 1 d . . .
H11A H -0.2927 0.2984 0.1621 0.066 Uiso 1 1 calc R . .
H11B H -0.1859 0.1731 0.1798 0.066 Uiso 1 1 calc R . .
H11C H -0.2602 0.1858 0.1280 0.066 Uiso 1 1 calc R . .
C12 C -0.166(2) 0.3792(19) 0.0827(10) 0.061(6) Uani 1 1 d . . .
H12A H -0.2422 0.4275 0.1097 0.092 Uiso 1 1 calc R . .
H12B H -0.1729 0.4048 0.0383 0.092 Uiso 1 1 calc R . .
H12C H -0.1001 0.3882 0.0916 0.092 Uiso 1 1 calc R . .
C14 C 0.8107(17) 0.0399(16) 0.4443(8) 0.041(5) Uani 1 1 d . . .
H14A H 0.8337 -0.0141 0.4124 0.062 Uiso 1 1 calc R . .
H14B H 0.7732 0.0128 0.4844 0.062 Uiso 1 1 calc R . .
H14C H 0.8828 0.0419 0.4500 0.062 Uiso 1 1 calc R . .
C15 C 0.693(2) 0.176(2) 0.3618(10) 0.073(7) Uani 1 1 d . . .
H15A H 0.7348 0.1003 0.3431 0.109 Uiso 1 1 calc R . .
H15B H 0.7185 0.2319 0.3343 0.109 Uiso 1 1 calc R . .
H15C H 0.6056 0.2065 0.3664 0.109 Uiso 1 1 calc R . .
C16 C 0.6783(17) 0.2495(19) 0.4577(9) 0.039(5) Uani 1 1 d . . .
H16 H 0.6990 0.2352 0.4980 0.047 Uiso 1 1 calc R . .
C17 C 0.323(2) -0.269(2) 0.1470(9) 0.074(8) Uani 1 1 d . . .
H17A H 0.3950 -0.2937 0.1649 0.111 Uiso 1 1 calc R . .
H17B H 0.2571 -0.2704 0.1809 0.111 Uiso 1 1 calc R . .
H17C H 0.2988 -0.1898 0.1261 0.111 Uiso 1 1 calc R . .
C18 C 0.4761(16) -0.4432(18) 0.0844(10) 0.059(6) Uani 1 1 d . . .
H18A H 0.5252 -0.4415 0.1114 0.088 Uiso 1 1 calc R . .
H18B H 0.5091 -0.4285 0.0401 0.088 Uiso 1 1 calc R . .
H18C H 0.4776 -0.5205 0.0909 0.088 Uiso 1 1 calc R . .
C19 C 0.262(2) -0.3332(19) 0.0709(9) 0.053(6) Uani 1 1 d . . .
H19 H 0.2799 -0.3916 0.0446 0.064 Uiso 1 1 calc R . .

loop_
_atom_site_aniso_label
_atom_site_aniso_U_11
_atom_site_aniso_U_22
_atom_site_aniso_U_33
_atom_site_aniso_U_23
_atom_site_aniso_U_13
_atom_site_aniso_U_12
Ge1 0.0154(8) 0.0141(9) 0.0137(8) -0.0044(6) -0.0016(6) -0.0066(7)
W1 0.0295(5) 0.0223(5) 0.0152(4) -0.0073(3) -0.0007(3) -0.0145(4)
Mo1 0.0295(5) 0.0223(5) 0.0152(4) -0.0073(3) -0.0007(3) -0.0145(4)
W2 0.0276(5) 0.0233(5) 0.0169(4) 0.0010(3) -0.0091(3) -0.0100(4)
Mo2 0.0276(5) 0.0233(5) 0.0169(4) 0.0010(3) -0.0091(3) -0.0100(4)
W3 0.0261(4) 0.0244(5) 0.0249(4) -0.0047(3) -0.0038(3) -0.0168(4)
Mo3 0.0261(4) 0.0244(5) 0.0249(4) -0.0047(3) -0.0038(3) -0.0168(4)
W4 0.0245(4) 0.0247(5) 0.0248(4) -0.0070(3) -0.0013(3) -0.0156(3)
Mo4 0.0245(4) 0.0247(5) 0.0248(4) -0.0070(3) -0.0013(3) -0.0156(3)
W5 0.0321(5) 0.0223(5) 0.0182(4) -0.0058(3) -0.0039(3) -0.0129(4)
Mo5 0.0321(5) 0.0223(5) 0.0182(4) -0.0058(3) -0.0039(3) -0.0129(4)
W6 0.0158(4) 0.0236(5) 0.0295(4) -0.0044(3) -0.0056(3) -0.0057(3)
Mo6 0.0158(4) 0.0236(5) 0.0295(4) -0.0044(3) -0.0056(3) -0.0057(3)
W7 0.0156(4) 0.0247(5) 0.0228(4) -0.0029(3) -0.0022(3) -0.0076(3)
Mo7 0.0156(4) 0.0247(5) 0.0228(4) -0.0029(3) -0.0022(3) -0.0076(3)
W8 0.0247(4) 0.0231(5) 0.0175(4) -0.0010(3) -0.0042(3) -0.0080(3)
Mo8 0.0247(4) 0.0231(5) 0.0175(4) -0.0010(3) -0.0042(3) -0.0080(3)
W9 0.0243(4) 0.0134(4) 0.0249(4) -0.0053(3) -0.0040(3) -0.0055(3)
Mo9 0.0243(4) 0.0134(4) 0.0249(4) -0.0053(3) -0.0040(3) -0.0055(3)
W10 0.0280(4) 0.0140(4) 0.0262(4) -0.0025(3) -0.0092(3) -0.0067(3)
Mo10 0.0280(4) 0.0140(4) 0.0262(4) -0.0025(3) -0.0092(3) -0.0067(3)
W11 0.0261(4) 0.0299(5) 0.0148(4) -0.0020(3) 0.0005(3) -0.0184(4)
Mo11 0.0261(4) 0.0299(5) 0.0148(4) -0.0020(3) 0.0005(3) -0.0184(4)
W12 0.0234(4) 0.0321(5) 0.0191(4) -0.0062(3) 0.0015(3) -0.0147(4)
Mo12 0.0234(4) 0.0321(5) 0.0191(4) -0.0062(3) 0.0015(3) -0.0147(4)
Cu1 0.0211(15) 0.0223(16) 0.0243(14) -0.0053(12) -0.0038(11) -0.0084(13)
K1 0.033(2) 0.035(2) 0.036(2) -0.0037(18) -0.0051(17) -0.014(2)
K2 0.047(3) 0.044(3) 0.025(2) -0.0064(18) -0.0029(18) -0.020(2)
K3 0.060(3) 0.067(4) 0.068(3) -0.006(3) -0.008(3) -0.028(3)
O1 0.038(7) 0.031(7) 0.026(6) 0.007(5) -0.009(5) -0.016(6)
O2 0.056(8) 0.024(7) 0.020(6) -0.001(5) -0.013(5) -0.014(6)
O3 0.036(7) 0.026(7) 0.019(5) -0.005(5) -0.004(5) -0.017(6)
O4 0.028(6) 0.016(6) 0.016(5) -0.005(4) 0.001(4) -0.011(5)
O5 0.035(7) 0.022(7) 0.024(6) -0.002(5) -0.012(5) -0.005(6)
O6 0.022(6) 0.024(6) 0.016(5) -0.011(4) -0.004(4) -0.009(5)
O7 0.029(7) 0.039(7) 0.017(5) -0.006(5) -0.003(5) -0.015(6)
O8 0.032(7) 0.013(6) 0.026(6) -0.007(5) -0.004(5) -0.006(5)
O9 0.027(6) 0.018(6) 0.017(5) 0.005(4) 0.003(4) -0.012(5)
O11 0.029(6) 0.028(7) 0.018(5) 0.001(5) -0.002(5) -0.014(6)
O13 0.026(7) 0.045(8) 0.029(6) -0.002(6) -0.001(5) -0.019(6)
O14 0.025(6) 0.029(7) 0.026(6) -0.012(5) 0.000(5) -0.007(6)
O15 0.027(6) 0.021(6) 0.035(6) -0.004(5) -0.016(5) -0.008(5)
O16 0.032(7) 0.028(7) 0.015(5) 0.000(5) 0.003(5) -0.017(6)
O17 0.026(6) 0.018(6) 0.026(6) -0.004(5) -0.007(5) -0.012(5)
O18 0.029(7) 0.039(8) 0.035(6) -0.013(6) -0.003(5) -0.022(6)
O19 0.014(5) 0.015(6) 0.020(5) -0.005(4) -0.003(4) -0.004(5)
O20 0.027(7) 0.023(7) 0.032(6) -0.008(5) -0.006(5) -0.001(6)
O21 0.024(6) 0.016(6) 0.030(6) -0.014(5) 0.002(5) -0.004(5)
O22 0.022(6) 0.016(6) 0.017(5) -0.004(4) 0.006(4) -0.005(5)
O23 0.032(7) 0.032(7) 0.018(6) -0.011(5) 0.002(5) -0.009(6)
O24 0.027(6) 0.029(7) 0.015(5) -0.003(5) -0.006(4) -0.016(6)
O25 0.033(7) 0.026(7) 0.014(5) -0.012(5) 0.005(5) -0.015(6)
O26 0.034(7) 0.045(8) 0.022(6) -0.010(5) 0.006(5) -0.027(7)
O27 0.014(6) 0.035(7) 0.038(7) -0.001(6) -0.008(5) 0.000(6)
O28 0.031(6) 0.023(6) 0.013(5) -0.002(4) -0.001(4) -0.023(5)
O29 0.011(5) 0.018(6) 0.026(6) -0.008(5) 0.001(4) 0.000(5)
O30 0.028(6) 0.006(5) 0.026(6) 0.004(4) -0.015(5) -0.001(5)
O31 0.045(8) 0.026(7) 0.025(6) 0.002(5) -0.006(5) -0.021(6)
O32 0.054(8) 0.028(7) 0.031(6) 0.000(5) -0.017(6) -0.018(7)
O33 0.018(6) 0.032(7) 0.030(6) -0.003(5) -0.005(5) -0.017(6)
O34 0.030(7) 0.019(6) 0.029(6) -0.005(5) -0.012(5) -0.006(6)
O36 0.025(6) 0.026(7) 0.026(6) -0.006(5) -0.006(5) -0.015(6)
O37 0.017(6) 0.025(7) 0.030(6) -0.009(5) 0.004(5) -0.009(5)
O38 0.037(7) 0.035(8) 0.032(6) -0.005(5) -0.001(5) -0.025(6)
O39 0.044(7) 0.028(7) 0.020(6) -0.008(5) -0.007(5) -0.023(6)
O40 0.054(9) 0.031(8) 0.042(7) -0.008(6) -0.011(6) -0.017(7)
O41 0.018(6) 0.016(6) 0.019(5) 0.005(4) -0.009(4) -0.008(5)
O42 0.027(7) 0.048(9) 0.042(7) -0.001(6) -0.010(5) -0.019(7)
O43 0.063(10) 0.034(9) 0.084(11) -0.029(8) -0.005(8) -0.015(8)
O44 0.030(7) 0.049(9) 0.033(7) -0.012(6) -0.003(5) -0.021(7)
O45 0.058(9) 0.040(9) 0.038(7) 0.011(6) -0.026(7) -0.025(8)
O46 0.042(8) 0.039(9) 0.069(9) -0.006(7) -0.009(7) -0.021(7)
O47 0.039(8) 0.038(8) 0.048(8) -0.009(6) -0.021(6) -0.010(7)
O48 0.039(10) 0.088(14) 0.096(12) -0.026(11) -0.021(9) -0.012(10)
N1 0.037(9) 0.013(8) 0.048(9) -0.018(7) -0.005(7) -0.003(7)
N2 0.025(8) 0.035(10) 0.050(9) -0.009(8) -0.006(7) -0.010(8)
N3 0.028(9) 0.065(13) 0.041(9) -0.010(9) -0.006(7) -0.019(9)
N5 0.038(9) 0.027(9) 0.036(8) 0.001(7) -0.010(7) -0.020(8)
N6 0.035(9) 0.028(9) 0.032(8) 0.000(7) -0.013(7) -0.016(8)
N7 0.051(10) 0.035(10) 0.048(10) 0.009(8) -0.006(8) -0.032(9)
C1 0.029(10) 0.032(11) 0.029(9) -0.003(8) -0.010(8) -0.011(9)
C2 0.039(12) 0.048(14) 0.053(12) -0.030(11) 0.004(10) -0.013(11)
C3 0.075(19) 0.052(17) 0.13(2) 0.036(16) -0.060(17) -0.018(15)
C4 0.028(10) 0.038(11) 0.031(9) -0.011(8) -0.006(8) -0.015(9)
C5 0.090(19) 0.11(2) 0.057(14) 0.066(14) -0.045(13) -0.076(18)
C6 0.024(10) 0.037(12) 0.071(13) -0.019(10) -0.019(9) -0.007(9)
C7 0.026(10) 0.025(10) 0.044(11) -0.010(8) -0.002(8) -0.007(9)
C8 0.027(10) 0.031(11) 0.063(13) -0.001(10) -0.028(10) 0.004(9)
C9 0.053(16) 0.058(17) 0.087(18) -0.023(14) 0.007(13) -0.005(14)
C10 0.033(12) 0.033(13) 0.085(16) -0.017(12) 0.001(11) -0.012(11)
C11 0.026(10) 0.040(12) 0.044(11) -0.026(9) 0.000(9) 0.007(9)
C12 0.073(17) 0.047(15) 0.080(16) -0.001(12) -0.043(13) -0.027(14)
C14 0.054(13) 0.037(12) 0.035(10) 0.000(9) 0.008(9) -0.031(11)
C15 0.09(2) 0.071(18) 0.064(15) 0.002(13) -0.035(14) -0.034(16)
C16 0.041(12) 0.049(14) 0.040(11) 0.002(10) -0.005(9) -0.034(11)
C17 0.16(3) 0.065(17) 0.047(13) -0.002(12) -0.029(14) -0.087(19)
C18 0.019(10) 0.046(14) 0.082(16) 0.020(12) -0.020(10) 0.003(10)
C19 0.061(15) 0.042(14) 0.043(12) 0.002(10) -0.029(11) -0.006(12)

loop_
_atom_type_symbol
_atom_type_description
_atom_type_scat_dispersion_real
_atom_type_scat_dispersion_imag
_atom_type_scat_source
C C 0.0033 0.0016 'International Tables Vol C Tables 4.2.6.8 and 6.1.1.4'
H H 0.0000 0.0000 'International Tables Vol C Tables 4.2.6.8 and 6.1.1.4'
Cu Cu 0.3201 1.2651 'International Tables Vol C Tables 4.2.6.8 and 6.1.1.4'
Ge Ge 0.1547 1.8001 'International Tables Vol C Tables 4.2.6.8 and 6.1.1.4'
K K 0.2009 0.2494 'International Tables Vol C Tables 4.2.6.8 and 6.1.1.4'
N N 0.0061 0.0033 'International Tables Vol C Tables 4.2.6.8 and 6.1.1.4'
O O 0.0106 0.0060 'International Tables Vol C Tables 4.2.6.8 and 6.1.1.4'
W W -0.8490 6.8722 'International Tables Vol C Tables 4.2.6.8 and 6.1.1.4'
Mo Mo -1.6832 0.6857 'International Tables Vol C Tables 4.2.6.8 and 6.1.1.4'

loop_
_geom_angle_atom_site_label_1
_geom_angle_atom_site_label_2
_geom_angle_atom_site_label_3
_geom_angle
_geom_angle_site_symmetry_1
_geom_angle_site_symmetry_3
_geom_angle_publ_flag
O28 Ge1 O41 110.7(5) . . ?
O28 Ge1 O19 110.6(4) . . ?
O41 Ge1 O19 108.9(5) . . ?
O28 Ge1 O35 110.1(4) . . ?
O41 Ge1 O35 108.5(4) . . ?
O19 Ge1 O35 108.0(4) . . ?
O23 W1 O22 102.4(5) . . ?
O23 W1 O25 101.8(4) . . ?
O22 W1 O25 90.4(4) . . ?
O23 W1 O17 100.9(4) . . ?
O22 W1 O17 85.4(4) . . ?
O25 W1 O17 157.3(4) . . ?
O23 W1 O24 99.4(5) . . ?
O22 W1 O24 158.0(4) . . ?
O25 W1 O24 87.6(4) . . ?
O17 W1 O24 88.0(4) . . ?
O23 W1 O28 170.8(4) . . ?
O22 W1 O28 85.7(4) . . ?
O25 W1 O28 73.4(4) . . ?
O17 W1 O28 84.0(4) . . ?
O24 W1 O28 72.8(4) . . ?
O32 W2 O24 101.1(5) . . ?
O32 W2 O30 102.4(5) . . ?
O24 W2 O30 92.1(4) . . ?
O32 W2 O36 102.2(5) . . ?
O24 W2 O36 156.7(4) . . ?
O30 W2 O36 83.8(4) . . ?
O32 W2 O31 99.7(5) . . ?
O24 W2 O31 88.1(4) . . ?
O30 W2 O31 157.4(4) . . ?
O36 W2 O31 87.2(4) . . ?
O32 W2 O28 170.0(5) . . ?
O24 W2 O28 72.9(4) . . ?
O30 W2 O28 86.0(4) . . ?
O36 W2 O28 83.9(4) . . ?
O31 W2 O28 72.5(4) . . ?
O38 W3 O33 102.9(5) . . ?
O38 W3 O6 98.2(4) . . ?
O33 W3 O6 90.5(4) . . ?
O38 W3 O37 104.1(4) . . ?
O33 W3 O37 85.1(4) . . ?
O6 W3 O37 157.7(4) . . ?
O38 W3 O39 99.3(5) . . ?
O33 W3 O39 157.8(4) . . ?
O6 W3 O39 87.8(4) . . ?
O37 W3 O39 88.1(4) . . ?
O38 W3 O35 168.4(4) . . ?
O33 W3 O35 85.3(4) . . ?
O6 W3 O35 73.3(3) . . ?
O37 W3 O35 84.5(4) . . ?
O39 W3 O35 72.9(4) . . ?
O38 W3 K2 31.3(3) . . ?
O33 W3 K2 103.6(3) . . ?
O6 W3 K2 66.9(3) . . ?
O37 W3 K2 135.4(3) . . ?
O39 W3 K2 96.1(3) . . ?
O35 W3 K2 139.2(2) . . ?
O18 W4 O17 102.4(4) . . ?
O18 W4 O15 100.7(5) . . ?
O17 W4 O15 91.7(4) . . ?
O18 W4 O14 100.6(5) . . ?
O17 W4 O14 156.6(4) . . ?
O15 W4 O14 88.0(5) . . ?
O18 W4 O16 102.1(5) . . ?
O17 W4 O16 84.3(4) . . ?
O15 W4 O16 157.2(4) . . ?
O14 W4 O16 86.9(4) . . ?
O18 W4 O19 170.1(4) . . ?
O17 W4 O19 85.6(4) . . ?
O15 W4 O19 73.0(4) . . ?
O14 W4 O19 72.0(4) . . ?
O16 W4 O19 84.3(4) . . ?
O2 W5 O5 100.3(5) . . ?
O2 W5 O4 102.1(5) . . ?
O5 W5 O4 91.3(4) . . ?
O2 W5 O6 99.6(5) . . ?
O5 W5 O6 88.7(4) . . ?
O4 W5 O6 158.0(4) . . ?
O2 W5 O3 102.0(5) . . ?
O5 W5 O3 157.7(4) . . ?
O4 W5 O3 84.8(4) . . ?
O6 W5 O3 87.0(4) . . ?
O2 W5 O35 170.3(4) . . ?
O5 W5 O35 73.8(4) . . ?
O4 W5 O35 85.9(3) . . ?
O6 W5 O35 72.9(3) . . ?
O3 W5 O35 84.0(4) . . ?
O42 W6 O30 103.4(5) . . ?
O42 W6 O34 102.8(5) . . ?
O30 W6 O34 85.5(4) . . ?
O42 W6 O11 98.0(5) . . ?
O30 W6 O11 158.7(4) . . ?
O34 W6 O11 90.3(4) . . ?
O42 W6 O15 99.8(5) . . ?
O30 W6 O15 88.3(4) . . ?
O34 W6 O15 157.4(4) . . ?
O11 W6 O15 87.6(4) . . ?
O42 W6 O19 168.4(4) . . ?
O30 W6 O19 85.8(4) . . ?
O34 W6 O19 84.8(4) . . ?
O11 W6 O19 73.0(4) . . ?
O15 W6 O19 73.0(4) . . ?
O27 W7 O21 99.9(5) . . ?
O27 W7 O29 104.1(4) . . ?
O21 W7 O29 91.6(4) . . ?
O27 W7 O33 102.9(5) . . ?
O21 W7 O33 157.0(4) . . ?
O29 W7 O33 85.5(4) . . ?
O27 W7 O7 99.2(5) . . ?
O21 W7 O7 88.8(4) . . ?
O29 W7 O7 156.3(4) . . ?
O33 W7 O7 84.9(4) . . ?
O27 W7 O41 168.5(4) . . ?
O21 W7 O41 73.7(4) . . ?
O29 W7 O41 85.9(3) . . ?
O33 W7 O41 83.4(4) . . ?
O7 W7 O41 71.5(4) . . ?
O1 W8 O3 102.4(5) . . ?
O1 W8 O7 100.1(5) . . ?
O3 W8 O7 89.9(5) . . ?
O1 W8 O9 102.8(4) . . ?
O3 W8 O9 85.7(4) . . ?
O7 W8 O9 157.1(4) . . ?
O1 W8 O8 98.9(5) . . ?
O3 W8 O8 158.5(4) . . ?
O7 W8 O8 88.7(4) . . ?
O9 W8 O8 87.2(4) . . ?
O1 W8 O41 169.9(5) . . ?
O3 W8 O41 85.7(4) . . ?
O7 W8 O41 73.6(4) . . ?
O9 W8 O41 83.6(3) . . ?
O8 W8 O41 73.3(4) . . ?
O20 W9 O16 102.6(5) . . ?
O20 W9 O8 98.7(5) . . ?
O16 W9 O8 91.5(4) . . ?
O20 W9 O21 99.8(5) . . ?
O16 W9 O21 157.5(4) . . ?
O8 W9 O21 87.8(4) . . ?
O20 W9 O22 103.5(4) . . ?
O16 W9 O22 85.1(4) . . ?
O8 W9 O22 157.8(4) . . ?
O21 W9 O22 87.0(4) . . ?
O20 W9 O41 168.8(4) . . ?
O16 W9 O41 85.0(4) . . ?
O8 W9 O41 72.6(4) . . ?
O21 W9 O41 73.3(4) . . ?
O22 W9 O41 85.2(4) . . ?
O40 W10 O36 104.0(5) . . ?
O40 W10 O39 101.0(5) . . ?
O36 W10 O39 91.5(4) . . ?
O40 W10 O34 102.1(5) . . ?
O36 W10 O34 85.9(4) . . ?
O39 W10 O34 156.7(5) . . ?
O40 W10 O5 98.8(5) . . ?
O36 W10 O5 156.9(5) . . ?
O39 W10 O5 87.7(4) . . ?
O34 W10 O5 85.8(4) . . ?
O40 W10 O35 169.0(4) . . ?
O36 W10 O35 85.6(4) . . ?
O39 W10 O35 73.1(4) . . ?
O34 W10 O35 83.6(4) . . ?
O5 W10 O35 72.0(4) . . ?
O26 W11 O31 101.2(5) . . ?
O26 W11 O37 102.7(4) . . ?
O31 W11 O37 90.6(4) . . ?
O26 W11 O29 101.3(5) . . ?
O31 W11 O29 157.5(4) . . ?
O37 W11 O29 84.1(4) . . ?
O26 W11 O25 100.4(4) . . ?
O31 W11 O25 88.9(4) . . ?
O37 W11 O25 156.5(4) . . ?
O29 W11 O25 87.4(4) . . ?
O26 W11 O28 171.6(4) . . ?
O31 W11 O28 74.1(4) . . ?
O37 W11 O28 84.5(4) . . ?
O29 W11 O28 83.6(4) . . ?
O25 W11 O28 72.8(4) . . ?
O26 W11 K3 27.2(4) . 2_655 ?
O31 W11 K3 122.6(3) . 2_655 ?
O37 W11 K3 115.6(3) . 2_655 ?
O29 W11 K3 79.1(3) . 2_655 ?
O25 W11 K3 83.9(3) . 2_655 ?
O28 W11 K3 151.5(3) . 2_655 ?
O13 W12 O9 102.2(5) . . ?
O13 W12 O14 99.6(5) . . ?
O9 W12 O14 90.3(4) . . ?
O13 W12 O4 102.4(5) . . ?
O9 W12 O4 85.2(4) . . ?
O14 W12 O4 158.0(4) . . ?
O13 W12 O11 100.1(5) . . ?
O9 W12 O11 157.5(4) . . ?
O14 W12 O11 88.5(4) . . ?
O4 W12 O11 87.6(4) . . ?
O13 W12 O19 169.9(4) . . ?
O9 W12 O19 85.6(4) . . ?
O14 W12 O19 73.8(4) . . ?
O4 W12 O19 84.4(4) . . ?
O11 W12 O19 72.5(4) . . ?
O44 Cu1 O44 180.0(4) . 2_666 ?
O44 Cu1 O47 93.3(4) . 2_666 ?
O44 Cu1 O47 86.7(4) 2_666 2_666 ?
O44 Cu1 O47 86.7(4) . . ?
O44 Cu1 O47 93.3(4) 2_666 . ?
O47 Cu1 O47 180.0(9) 2_666 . ?
O44 Cu1 O45 87.5(4) . . ?
O44 Cu1 O45 92.5(4) 2_666 . ?
O47 Cu1 O45 93.9(5) 2_666 . ?
O47 Cu1 O45 86.1(5) . . ?
O44 Cu1 O45 92.5(4) . 2_666 ?
O44 Cu1 O45 87.5(4) 2_666 2_666 ?
O47 Cu1 O45 86.1(5) 2_666 2_666 ?
O47 Cu1 O45 93.9(5) . 2_666 ?
O45 Cu1 O45 180.0(5) . 2_666 ?
O44 Cu1 K2 126.4(3) . 2_666 ?
O44 Cu1 K2 53.6(3) 2_666 2_666 ?
O47 Cu1 K2 52.0(3) 2_666 2_666 ?
O47 Cu1 K2 128.0(3) . 2_666 ?
O45 Cu1 K2 128.2(3) . 2_666 ?
O45 Cu1 K2 51.8(3) 2_666 2_666 ?
O44 Cu1 K2 53.6(3) . . ?
O44 Cu1 K2 126.4(3) 2_666 . ?
O47 Cu1 K2 128.0(3) 2_666 . ?
O47 Cu1 K2 52.0(3) . . ?
O45 Cu1 K2 51.8(3) . . ?
O45 Cu1 K2 128.2(3) 2_666 . ?
K2 Cu1 K2 180.0 2_666 . ?
O48 K1 O46 91.0(4) . . ?
O48 K1 O27 168.9(4) . 1_455 ?
O46 K1 O27 80.8(4) . 1_455 ?
O48 K1 O18 107.4(4) . . ?
O46 K1 O18 156.4(4) . . ?
O27 K1 O18 82.6(3) 1_455 . ?
O48 K1 O40 85.4(5) . 1_545 ?
O46 K1 O40 110.8(4) . 1_545 ?
O27 K1 O40 90.5(4) 1_455 1_545 ?
O18 K1 O40 85.9(3) . 1_545 ?
O48 K1 O43 79.1(5) . . ?
O46 K1 O43 81.4(4) . . ?
O27 K1 O43 106.9(4) 1_455 . ?
O18 K1 O43 87.6(4) . . ?
O40 K1 O43 160.5(4) 1_545 . ?
O48 K1 K3 39.9(4) . . ?
O46 K1 K3 88.3(3) . . ?
O27 K1 K3 146.1(3) 1_455 . ?
O18 K1 K3 96.4(2) . . ?
O40 K1 K3 123.4(3) 1_545 . ?
O43 K1 K3 39.4(3) . . ?
O48 K1 K3 85.4(4) . 2 ?
O46 K1 K3 37.3(3) . 2 ?
O27 K1 K3 92.5(3) 1_455 2 ?
O18 K1 K3 127.6(3) . 2 ?
O40 K1 K3 146.4(3) 1_545 2 ?
O43 K1 K3 44.1(3) . 2 ?
K3 K1 K3 61.32(13) . 2 ?
O38 K2 O42 81.1(3) . 1_655 ?
O38 K2 O45 108.6(4) . . ?
O42 K2 O45 106.8(4) 1_655 . ?
O38 K2 O47 169.6(4) . . ?
O42 K2 O47 106.5(3) 1_655 . ?
O45 K2 O47 62.7(4) . . ?
O38 K2 O20 85.4(3) . 1_565 ?
O42 K2 O20 88.1(4) 1_655 1_565 ?
O45 K2 O20 160.7(4) . 1_565 ?
O47 K2 O20 101.7(4) . 1_565 ?
O38 K2 O44 111.0(3) . . ?
O42 K2 O44 164.7(3) 1_655 . ?
O45 K2 O44 61.2(4) . . ?
O47 K2 O44 60.4(3) . . ?
O20 K2 O44 101.8(4) 1_565 . ?
O38 K2 Cu1 132.9(3) . . ?
O42 K2 Cu1 130.0(3) 1_655 . ?
O45 K2 Cu1 37.0(3) . . ?
O47 K2 Cu1 36.7(3) . . ?
O20 K2 Cu1 123.6(2) 1_565 . ?
O44 K2 Cu1 34.7(2) . . ?
O38 K2 W3 18.9(2) . . ?
O42 K2 W3 98.4(2) 1_655 . ?
O45 K2 W3 96.1(3) . . ?
O47 K2 W3 151.0(3) . . ?
O20 K2 W3 93.7(2) 1_565 . ?
O44 K2 W3 92.7(2) . . ?
Cu1 K2 W3 114.68(10) . . ?
O46 K3 O43 94.1(5) 2 . ?
O46 K3 O48 170.8(5) 2 . ?
O43 K3 O48 84.4(5) . . ?
O46 K3 O26 94.9(4) 2 2_655 ?
O43 K3 O26 167.2(4) . 2_655 ?
O48 K3 O26 88.2(5) . 2_655 ?
O46 K3 O23 84.5(4) 2 . ?
O43 K3 O23 95.1(4) . . ?
O48 K3 O23 104.7(4) . . ?
O26 K3 O23 76.7(3) 2_655 . ?
O46 K3 O43 83.0(4) 2 2 ?
O43 K3 O43 80.6(4) . 2 ?
O48 K3 O43 87.9(5) . 2 ?
O26 K3 O43 109.6(4) 2_655 2 ?
O23 K3 O43 166.4(4) . 2 ?
O46 K3 C19 161.7(5) 2 . ?
O43 K3 C19 104.2(6) . . ?
O48 K3 C19 21.5(5) . . ?
O26 K3 C19 67.2(5) 2_655 . ?
O23 K3 C19 94.4(5) . . ?
O43 K3 C19 99.2(5) 2 . ?
O46 K3 C1 20.5(4) 2 2 ?
O43 K3 C1 98.6(5) . 2 ?
O48 K3 C1 168.6(5) . 2 ?
O26 K3 C1 86.8(4) 2_655 2 ?
O23 K3 C1 64.3(4) . 2 ?
O43 K3 C1 103.4(4) 2 2 ?
C19 K3 C1 150.1(5) . 2 ?
O46 K3 C10 75.5(5) 2 . ?
O43 K3 C10 20.4(5) . . ?
O48 K3 C10 104.1(5) . . ?
O26 K3 C10 160.2(4) 2_655 . ?
O23 K3 C10 85.1(4) . . ?
O43 K3 C10 86.7(5) 2 . ?
C19 K3 C10 122.7(6) . . ?
C1 K3 C10 78.3(5) 2 . ?
O46 K3 C10 101.4(5) 2 2 ?
O43 K3 C10 90.8(5) . 2 ?
O48 K3 C10 69.6(5) . 2 ?
O26 K3 C10 96.4(4) 2_655 2 ?
O23 K3 C10 171.4(5) . 2 ?
O43 K3 C10 21.8(4) 2 2 ?
C19 K3 C10 78.0(5) . 2 ?
C1 K3 C10 121.1(5) 2 2 ?
C10 K3 C10 102.4(5) . 2 ?
O46 K3 Mo11 77.9(3) 2 2_655 ?
O43 K3 Mo11 165.3(3) . 2_655 ?
O48 K3 Mo11 105.5(4) . 2_655 ?
O26 K3 Mo11 17.3(2) 2_655 2_655 ?
O23 K3 Mo11 72.1(2) . 2_655 ?
O43 K3 Mo11 110.2(3) 2 2_655 ?
C19 K3 Mo11 84.4(4) . 2_655 ?
C1 K3 Mo11 69.6(3) 2 2_655 ?
C10 K3 Mo11 146.3(4) . 2_655 ?
C10 K3 Mo11 102.8(4) 2 2_655 ?
O46 K3 W11 77.9(3) 2 2_655 ?
O43 K3 W11 165.3(3) . 2_655 ?
O48 K3 W11 105.5(4) . 2_655 ?
O26 K3 W11 17.3(2) 2_655 2_655 ?
O23 K3 W11 72.1(2) . 2_655 ?
O43 K3 W11 110.2(3) 2 2_655 ?
C19 K3 W11 84.4(4) . 2_655 ?
C1 K3 W11 69.6(3) 2 2_655 ?
C10 K3 W11 146.3(4) . 2_655 ?
C10 K3 W11 102.8(4) 2 2_655 ?
Mo11 K3 W11 0.00(3) 2_655 2_655 ?
W8 O3 W5 152.3(5) . . ?
W5 O4 W12 152.9(6) . . ?
W5 O5 W10 120.5(5) . . ?
W3 O6 W5 119.9(4) . . ?
W8 O7 W7 121.0(5) . . ?
W9 O8 W8 120.1(5) . . ?
W12 O9 W8 152.5(6) . . ?
W6 O11 W12 120.2(5) . . ?
W12 O14 W4 120.8(6) . . ?
W4 O15 W6 120.9(5) . . ?
W9 O16 W4 153.4(6) . . ?
W4 O17 W1 154.1(5) . . ?
W4 O18 K1 144.5(6) . . ?
Ge1 O19 W12 123.8(4) . . ?
Ge1 O19 W6 123.0(5) . . ?
W12 O19 W6 94.2(3) . . ?
Ge1 O19 W4 121.1(5) . . ?
W12 O19 W4 93.5(3) . . ?
W6 O19 W4 93.1(3) . . ?
W9 O20 K2 138.0(5) . 1_545 ?
W7 O21 W9 120.8(5) . . ?
W1 O22 W9 151.6(6) . . ?
W1 O23 K3 139.8(6) . . ?
W2 O24 W1 121.3(4) . . ?
W1 O25 W11 120.4(5) . . ?
W11 O26 K3 135.4(6) . 2_655 ?
W7 O27 K1 144.7(5) . 1_655 ?
Ge1 O28 W11 123.5(4) . . ?
Ge1 O28 W1 122.7(5) . . ?
W11 O28 W1 93.3(3) . . ?
Ge1 O28 W2 122.9(5) . . ?
W11 O28 W2 93.0(3) . . ?
W1 O28 W2 93.1(3) . . ?
W7 O29 W11 154.0(6) . . ?
W6 O30 W2 153.2(5) . . ?
W11 O31 W2 120.5(5) . . ?
W3 O33 W7 151.8(5) . . ?
W6 O34 W10 151.7(6) . . ?
Ge1 O35 W5 123.8(5) . . ?
Ge1 O35 W3 122.2(5) . . ?
W5 O35 W3 93.9(3) . . ?
Ge1 O35 W10 122.0(4) . . ?
W5 O35 W10 93.7(3) . . ?
W3 O35 W10 93.2(3) . . ?
W10 O36 W2 153.6(6) . . ?
W11 O37 W3 154.2(6) . . ?
W3 O38 K2 129.8(5) . . ?
W10 O39 W3 120.7(5) . . ?
W10 O40 K1 148.9(6) . 1_565 ?
Ge1 O41 W8 124.7(5) . . ?
Ge1 O41 W9 122.2(4) . . ?
W8 O41 W9 93.9(3) . . ?
Ge1 O41 W7 121.7(5) . . ?
W8 O41 W7 93.8(3) . . ?
W9 O41 W7 92.3(3) . . ?
W6 O42 K2 134.8(6) . 1_455 ?
C10 O43 K3 113.9(13) . . ?
C10 O43 K1 143.6(14) . . ?
K3 O43 K1 96.9(5) . . ?
C10 O43 K3 100.6(13) . 2 ?
K3 O43 K3 99.4(4) . 2 ?
K1 O43 K3 92.7(4) . 2 ?
C4 O44 Cu1 126.0(11) . . ?
C4 O44 K2 140.1(9) . . ?
Cu1 O44 K2 91.6(4) . . ?
C16 O45 Cu1 125.0(12) . . ?
C16 O45 K2 141.4(12) . . ?
Cu1 O45 K2 91.1(4) . . ?
C1 O46 K3 114.1(11) . 2 ?
C1 O46 K1 142.6(12) . . ?
K3 O46 K1 102.9(4) 2 . ?
C7 O47 Cu1 124.4(11) . . ?
C7 O47 K2 141.8(11) . . ?
Cu1 O47 K2 91.3(4) . . ?
C19 O48 K3 106.0(14) . . ?
C19 O48 K1 142.3(15) . . ?
K3 O48 K1 99.2(6) . . ?
C1 N1 C2 122.0(16) . . ?
C1 N1 C3 123.5(16) . . ?
C2 N1 C3 114.5(16) . . ?
C4 N2 C5 121.8(15) . . ?
C4 N2 C6 121.3(16) . . ?
C5 N2 C6 116.9(15) . . ?
C7 N3 C9 120.7(18) . . ?
C7 N3 C8 123.3(16) . . ?
C9 N3 C8 116.0(17) . . ?
C10 N5 C11 124.4(16) . . ?
C10 N5 C12 119.2(17) . . ?
C11 N5 C12 116.4(16) . . ?
C16 N6 C15 120.5(17) . . ?
C16 N6 C14 121.9(15) . . ?
C15 N6 C14 117.5(16) . . ?
C19 N7 C18 123.1(18) . . ?
C19 N7 C17 118.0(19) . . ?
C18 N7 C17 118.6(17) . . ?
O46 C1 N1 123.4(17) . . ?
O46 C1 K3 45.4(9) . 2 ?
N1 C1 K3 160.9(13) . 2 ?
O44 C4 N2 125.2(17) . . ?
O47 C7 N3 124.7(17) . . ?
O43 C10 N5 122.2(19) . . ?
O43 C10 K3 45.7(10) . . ?
N5 C10 K3 167.9(15) . . ?
O43 C10 K3 57.6(10) . 2 ?
N5 C10 K3 95.5(11) . 2 ?
K3 C10 K3 77.6(5) . 2 ?
O45 C16 N6 123.4(17) . . ?
O48 C19 N7 128(2) . . ?
O48 C19 K3 52.5(12) . . ?
N7 C19 K3 104.2(13) . . ?

loop_
_geom_bond_atom_site_label_1
_geom_bond_atom_site_label_2
_geom_bond_distance
_geom_bond_site_symmetry_2
_geom_bond_publ_flag
Ge1 O28 1.708(9) . ?
Ge1 O41 1.714(9) . ?
Ge1 O19 1.724(9) . ?
Ge1 O35 1.727(9) . ?
W1 O23 1.705(10) . ?
W1 O22 1.897(10) . ?
W1 O25 1.908(9) . ?
W1 O17 1.925(10) . ?
W1 O24 1.929(11) . ?
W1 O28 2.303(9) . ?
W2 O32 1.690(11) . ?
W2 O24 1.913(10) . ?
W2 O30 1.937(10) . ?
W2 O36 1.941(9) . ?
W2 O31 1.965(11) . ?
W2 O28 2.311(10) . ?
W3 O38 1.713(10) . ?
W3 O33 1.913(11) . ?
W3 O6 1.921(9) . ?
W3 O37 1.923(10) . ?
W3 O39 1.950(11) . ?
W3 O35 2.289(9) . ?
W3 K2 4.057(4) . ?
W4 O18 1.711(10) . ?
W4 O17 1.887(10) . ?
W4 O15 1.902(11) . ?
W4 O14 1.950(10) . ?
W4 O16 1.955(11) . ?
W4 O19 2.326(9) . ?
W5 O2 1.712(10) . ?
W5 O5 1.903(11) . ?
W5 O4 1.909(9) . ?
W5 O6 1.944(9) . ?
W5 O3 1.964(11) . ?
W5 O35 2.287(9) . ?
W6 O42 1.719(11) . ?
W6 O30 1.899(10) . ?
W6 O34 1.906(10) . ?
W6 O11 1.908(9) . ?
W6 O15 1.949(10) . ?
W6 O19 2.291(9) . ?
W7 O27 1.704(10) . ?
W7 O21 1.905(10) . ?
W7 O29 1.905(10) . ?
W7 O33 1.929(11) . ?
W7 O7 1.953(9) . ?
W7 O41 2.323(9) . ?
W8 O1 1.713(10) . ?
W8 O3 1.874(11) . ?
W8 O7 1.899(10) . ?
W8 O9 1.931(10) . ?
W8 O8 1.943(10) . ?
W8 O41 2.271(9) . ?
W9 O20 1.711(11) . ?
W9 O16 1.880(10) . ?
W9 O8 1.925(9) . ?
W9 O21 1.940(10) . ?
W9 O22 1.949(9) . ?
W9 O41 2.314(10) . ?
W10 O40 1.703(13) . ?
W10 O36 1.883(9) . ?
W10 O39 1.901(10) . ?
W10 O34 1.931(10) . ?
W10 O5 1.967(10) . ?
W10 O35 2.318(10) . ?
W11 O26 1.706(10) . ?
W11 O31 1.886(11) . ?
W11 O37 1.907(10) . ?
W11 O29 1.918(10) . ?
W11 O25 1.949(9) . ?
W11 O28 2.299(9) . ?
W11 K3 4.023(5) 2_655 ?
W12 O13 1.691(10) . ?
W12 O9 1.904(10) . ?
W12 O14 1.909(10) . ?
W12 O4 1.922(9) . ?
W12 O11 1.954(10) . ?
W12 O19 2.279(9) . ?
Cu1 O44 2.023(11) . ?
Cu1 O44 2.023(11) 2_666 ?
Cu1 O47 2.120(13) 2_666 ?
Cu1 O47 2.120(13) . ?
Cu1 O45 2.139(13) . ?
Cu1 O45 2.139(13) 2_666 ?
Cu1 K2 3.550(4) 2_666 ?
Cu1 K2 3.550(4) . ?
K1 O48 2.669(16) . ?
K1 O46 2.684(13) . ?
K1 O27 2.710(11) 1_455 ?
K1 O18 2.744(10) . ?
K1 O40 2.745(13) 1_545 ?
K1 O43 2.803(16) . ?
K1 K3 4.026(6) . ?
K1 K3 4.090(6) 2 ?
K2 O38 2.741(10) . ?
K2 O42 2.746(12) 1_655 ?
K2 O45 2.790(12) . ?
K2 O47 2.799(11) . ?
K2 O20 2.801(12) 1_565 ?
K2 O44 2.860(11) . ?
K3 O46 2.544(14) 2 ?
K3 O43 2.573(15) . ?
K3 O48 2.616(19) . ?
K3 O26 2.625(12) 2_655 ?
K3 O23 2.702(11) . ?
K3 O43 2.849(14) 2 ?
K3 C19 3.17(2) . ?
K3 C1 3.261(18) 2 ?
K3 C10 3.29(2) . ?
K3 C10 3.32(2) 2 ?
K3 Mo11 4.023(5) 2_655 ?
K3 W11 4.023(5) 2_655 ?
O20 K2 2.801(12) 1_545 ?
O26 K3 2.625(12) 2_655 ?
O27 K1 2.710(11) 1_655 ?
O40 K1 2.745(13) 1_565 ?
O42 K2 2.746(12) 1_455 ?
O43 C10 1.25(2) . ?
O43 K3 2.849(14) 2 ?
O44 C4 1.255(18) . ?
O45 C16 1.26(2) . ?
O46 C1 1.251(18) . ?
O46 K3 2.544(14) 2 ?
O47 C7 1.251(18) . ?
O48 C19 1.21(2) . ?
N1 C1 1.27(2) . ?
N1 C2 1.47(2) . ?
N1 C3 1.49(2) . ?
N2 C4 1.27(2) . ?
N2 C5 1.46(2) . ?
N2 C6 1.480(19) . ?
N3 C7 1.30(2) . ?
N3 C9 1.40(2) . ?
N3 C8 1.44(2) . ?
N5 C10 1.30(2) . ?
N5 C11 1.44(2) . ?
N5 C12 1.49(2) . ?
N6 C16 1.30(2) . ?
N6 C15 1.42(2) . ?
N6 C14 1.45(2) . ?
N7 C19 1.33(2) . ?
N7 C18 1.43(2) . ?
N7 C17 1.46(2) . ?
C1 K3 3.261(18) 2 ?
C10 K3 3.32(2) 2 ?
